data_7054419
loop_
_publ_author_name
'Ehsan, Muhammad Ali'
'Ming, Huang Nay'
'McKee, Vickie'
'Peiris, Thalge Anton Nirmal'
'Wijayantha-Kahagala-Gamage, Upul'
'Arifin, Zainudin'
'Mazhar, Muhammad'

_publ_section_title
;
 Vysotskite structured photoactive palladium sulphide thin films from
 dithiocarbamate derivatives
;
_journal_issue 9
_journal_name_full 'New Journal of Chemistry'
_journal_page_first 4083
_journal_paper_doi 10.1039/C4NJ00564C
_journal_volume 38
_journal_year 2014
_chemical_formula_sum 'C35 H33 N3 Pd S4'
_chemical_formula_weight 730.28
_chemical_name_systematic
; 
 ? 
;
_space_group_crystal_system monoclinic
_space_group_IT_number 15
_space_group_name_Hall '-C 2yc'
_space_group_name_H-M_alt 'C 1 2/c 1'
_symmetry_space_group_name_Hall '-C 2yc'
_symmetry_space_group_name_H-M 'C 1 2/c 1'
_atom_sites_solution_hydrogens geom
_audit_creation_method SHELXL-2012
_cell_angle_alpha 90
_cell_angle_beta 99.136(2)
_cell_angle_gamma 90
_cell_formula_units_Z 4
_cell_length_a 20.803(3)
_cell_length_b 6.3637(8)
_cell_length_c 25.240(3)
_cell_measurement_reflns_used 3931
_cell_measurement_temperature 150(2)
_cell_measurement_theta_max 26.34
_cell_measurement_theta_min 2.36
_cell_volume 3299.0(7)
_computing_cell_refinement 'Bruker SAINT'
_computing_data_collection 'Bruker APEX 2'
_computing_data_reduction 'Bruker SAINT'
_computing_molecular_graphics 'Bruker SHELXTL'
_computing_publication_material 'Bruker SHELXTL'
_computing_structure_refinement 'SHELXL-2012 (Sheldrick, 2012)'
_computing_structure_solution 'SHELXS-97 (Sheldrick, 2008)'
_diffrn_ambient_temperature 150(2)
_diffrn_measured_fraction_theta_full 0.999
_diffrn_measured_fraction_theta_max 0.999
_diffrn_measurement_device_type 'Bruker APEX 2 CCD diffractometer'
_diffrn_measurement_method '\w rotation with narrow frames'
_diffrn_radiation_type MoK\a
_diffrn_radiation_wavelength 0.71073
_diffrn_reflns_av_R_equivalents 0.0385
_diffrn_reflns_av_unetI/netI 0.0341
_diffrn_reflns_Laue_measured_fraction_full 0.999
_diffrn_reflns_Laue_measured_fraction_max 0.999
_diffrn_reflns_limit_h_max 27
_diffrn_reflns_limit_h_min -27
_diffrn_reflns_limit_k_max 8
_diffrn_reflns_limit_k_min -8
_diffrn_reflns_limit_l_max 33
_diffrn_reflns_limit_l_min -33
_diffrn_reflns_number 16346
_diffrn_reflns_point_group_measured_fraction_full 0.999
_diffrn_reflns_point_group_measured_fraction_max 0.999
_diffrn_reflns_theta_full 25.242
_diffrn_reflns_theta_max 28.325
_diffrn_reflns_theta_min 1.634
_diffrn_source 'fine-focus sealed tube'
_exptl_absorpt_coefficient_mu 0.845
_exptl_absorpt_correction_T_max 0.7457
_exptl_absorpt_correction_T_min 0.6508
_exptl_absorpt_correction_type multi-scan
_exptl_absorpt_process_details 'SADABS v2009/1, Sheldrick, G.M., (2009)'
_exptl_crystal_colour yellow
_exptl_crystal_density_diffrn 1.470
_exptl_crystal_density_meas ?
_exptl_crystal_description lath
_exptl_crystal_F_000 1496
_exptl_crystal_size_max 0.400
_exptl_crystal_size_mid 0.240
_exptl_crystal_size_min 0.070
_refine_diff_density_max 0.406
_refine_diff_density_min -0.467
_refine_diff_density_rms 0.070
_refine_ls_extinction_method none
_refine_ls_goodness_of_fit_ref 1.049
_refine_ls_hydrogen_treatment constr
_refine_ls_matrix_type full
_refine_ls_number_parameters 197
_refine_ls_number_reflns 4121
_refine_ls_number_restraints 0
_refine_ls_restrained_S_all 1.049
_refine_ls_R_factor_all 0.0378
_refine_ls_R_factor_gt 0.0283
_refine_ls_shift/su_max 0.001
_refine_ls_shift/su_mean 0.000
_refine_ls_structure_factor_coef Fsqd
_refine_ls_weighting_details
; 
 w=1/[\s^2^(Fo^2^)+(0.0252P)^2^+2.2860P] 
 where P=(Fo^2^+2Fc^2^)/3 
;
_refine_ls_weighting_scheme calc
_refine_ls_wR_factor_gt 0.0606
_refine_ls_wR_factor_ref 0.0640
_reflns_Friedel_coverage 0.000
_reflns_number_gt 3417
_reflns_number_total 4121
_reflns_threshold_expression 'I > 2\s(I)'
_cod_duplicate_entry 7054229
_cod_data_source_file c4nj00564c2.cif
_cod_data_source_block complex_1(p2r)
_cod_depositor_comments
;
The following automatic conversions were performed:

'_exptl_crystal_density_meas' value 'not measured' was changed to '?'
- the value is perceived as not measured.

Automatic conversion script
Id: cif_fix_values 3008 2015-01-20 13:52:24Z robertas 
;
_cod_database_code 7054419
_shelx_space_group_comment
; 
The symmetry employed for this shelxl refinement is uniquely defined 
by the following loop, which should always be used as a source of 
symmetry information in preference to the above space-group names. 
They are only intended as comments. 
;
_shelx_estimated_absorpt_t_min 0.729
_shelx_estimated_absorpt_t_max 0.943
_shelxl_version_number 2012-9

loop_
_space_group_symop_operation_xyz
'x, y, z'
'-x, y, -z+1/2'
'x+1/2, y+1/2, z'
'-x+1/2, y+1/2, -z+1/2'
'-x, -y, -z'
'x, -y, z-1/2'
'-x+1/2, -y+1/2, -z'
'x+1/2, -y+1/2, z-1/2'

loop_
_atom_site_label
_atom_site_type_symbol
_atom_site_fract_x
_atom_site_fract_y
_atom_site_fract_z
_atom_site_U_iso_or_equiv
_atom_site_adp_type
_atom_site_occupancy
_atom_site_site_symmetry_order
_atom_site_calc_flag
_atom_site_refinement_flags_posn
_atom_site_refinement_flags_adp
_atom_site_refinement_flags_occupancy
Pd1 Pd 0.7500 1.2500 0.5000 0.01913(6) Uani 1 2 d S . P
S1 S 0.68918(2) 0.95070(8) 0.51177(2) 0.02225(11) Uani 1 1 d . . .
S2 S 0.72068(2) 1.11437(8) 0.41437(2) 0.02273(11) Uani 1 1 d . . .
C1 C 0.68112(9) 0.9187(3) 0.44329(7) 0.0197(4) Uani 1 1 d . . .
N1 N 0.64856(7) 0.7645(2) 0.41588(6) 0.0205(3) Uani 1 1 d . . .
C2 C 0.63986(9) 0.7573(3) 0.35667(7) 0.0231(4) Uani 1 1 d . . .
H2A H 0.6501 0.8974 0.3431 0.028 Uiso 1 1 calc R U .
H2B H 0.5937 0.7264 0.3426 0.028 Uiso 1 1 calc R U .
C3 C 0.68207(10) 0.5951(3) 0.33548(7) 0.0227(4) Uani 1 1 d . . .
C4 C 0.74940(10) 0.5964(3) 0.35054(8) 0.0263(4) Uani 1 1 d . . .
H4 H 0.7695 0.6994 0.3750 0.032 Uiso 1 1 calc R U .
C5 C 0.78714(11) 0.4471(4) 0.32986(9) 0.0331(5) Uani 1 1 d . . .
H5 H 0.8330 0.4473 0.3406 0.040 Uiso 1 1 calc R U .
C6 C 0.75848(13) 0.2976(4) 0.29365(9) 0.0382(6) Uani 1 1 d . . .
H6 H 0.7846 0.1968 0.2792 0.046 Uiso 1 1 calc R U .
C7 C 0.69202(13) 0.2962(4) 0.27874(9) 0.0369(6) Uani 1 1 d . . .
H7 H 0.6722 0.1939 0.2540 0.044 Uiso 1 1 calc R U .
C8 C 0.65372(11) 0.4428(3) 0.29959(8) 0.0297(5) Uani 1 1 d . . .
H8 H 0.6078 0.4394 0.2894 0.036 Uiso 1 1 calc R U .
C9 C 0.61989(9) 0.5888(3) 0.44189(8) 0.0232(4) Uani 1 1 d . . .
H9A H 0.6355 0.5946 0.4810 0.028 Uiso 1 1 calc R U .
H9B H 0.6352 0.4548 0.4283 0.028 Uiso 1 1 calc R U .
C10 C 0.54626(9) 0.5915(3) 0.43208(8) 0.0242(4) Uani 1 1 d . . .
C11 C 0.51221(11) 0.7679(4) 0.44323(10) 0.0384(5) Uani 1 1 d . . .
H11 H 0.5351 0.8921 0.4557 0.046 Uiso 1 1 calc R U .
C12 C 0.44456(12) 0.7644(5) 0.43631(11) 0.0501(7) Uani 1 1 d . . .
H12 H 0.4215 0.8867 0.4440 0.060 Uiso 1 1 calc R U .
C13 C 0.41089(12) 0.5875(5) 0.41858(11) 0.0518(7) Uani 1 1 d . . .
H13 H 0.3647 0.5860 0.4142 0.062 Uiso 1 1 calc R U .
C14 C 0.44432(13) 0.4116(5) 0.40720(12) 0.0567(8) Uani 1 1 d . . .
H14 H 0.4210 0.2879 0.3949 0.068 Uiso 1 1 calc R U .
C15 C 0.51217(11) 0.4125(4) 0.41346(11) 0.0419(6) Uani 1 1 d . . .
H15 H 0.5349 0.2907 0.4050 0.050 Uiso 1 1 calc R U .
N20 N 0.5000 0.6822(5) 0.2500 0.0400(7) Uani 1 2 d S T P
C21 C 0.47047(12) 0.7898(5) 0.28403(11) 0.0471(7) Uani 1 1 d . . .
H21 H 0.4489 0.7142 0.3085 0.057 Uiso 1 1 calc R U .
C22 C 0.46959(14) 1.0040(5) 0.28565(15) 0.0693(10) Uani 1 1 d . . .
H22 H 0.4483 1.0755 0.3110 0.083 Uiso 1 1 calc R U .
C23 C 0.5000 1.1144(7) 0.2500 0.086(2) Uani 1 2 d S T P
H23 H 0.5000 1.2637 0.2500 0.103 Uiso 1 2 calc R U P

loop_
_atom_site_aniso_label
_atom_site_aniso_U_11
_atom_site_aniso_U_22
_atom_site_aniso_U_33
_atom_site_aniso_U_23
_atom_site_aniso_U_13
_atom_site_aniso_U_12
Pd1 0.01917(10) 0.01918(10) 0.01898(11) -0.00179(8) 0.00289(7) 0.00334(8)
S1 0.0245(2) 0.0240(2) 0.0189(2) -0.00193(19) 0.00560(18) 0.00169(19)
S2 0.0266(3) 0.0222(2) 0.0197(2) -0.00054(19) 0.00472(19) 0.00002(19)
C1 0.0155(9) 0.0221(10) 0.0215(9) 0.0003(8) 0.0034(7) 0.0062(7)
N1 0.0203(8) 0.0219(8) 0.0196(8) -0.0014(7) 0.0038(6) 0.0033(7)
C2 0.0229(9) 0.0256(10) 0.0198(9) -0.0006(8) 0.0002(7) 0.0024(8)
C3 0.0286(10) 0.0219(10) 0.0181(9) 0.0031(8) 0.0059(8) 0.0005(8)
C4 0.0309(11) 0.0261(11) 0.0229(10) 0.0036(8) 0.0078(8) 0.0003(9)
C5 0.0327(12) 0.0373(13) 0.0323(12) 0.0088(10) 0.0149(9) 0.0074(10)
C6 0.0570(16) 0.0322(13) 0.0310(12) 0.0042(9) 0.0243(11) 0.0124(11)
C7 0.0591(16) 0.0293(12) 0.0243(11) -0.0055(9) 0.0126(11) 0.0011(10)
C8 0.0360(12) 0.0297(11) 0.0226(10) -0.0011(9) 0.0025(9) -0.0023(9)
C9 0.0228(10) 0.0199(10) 0.0270(10) 0.0002(8) 0.0041(8) 0.0020(8)
C10 0.0211(10) 0.0277(11) 0.0243(10) 0.0026(8) 0.0055(8) 0.0021(8)
C11 0.0300(11) 0.0442(14) 0.0409(13) -0.0114(11) 0.0050(10) 0.0087(10)
C12 0.0313(13) 0.075(2) 0.0453(15) -0.0028(14) 0.0095(11) 0.0225(14)
C13 0.0228(12) 0.085(2) 0.0485(16) 0.0187(15) 0.0101(11) 0.0030(14)
C14 0.0341(14) 0.0607(19) 0.073(2) 0.0090(15) 0.0006(13) -0.0194(14)
C15 0.0305(12) 0.0351(13) 0.0598(16) 0.0006(12) 0.0067(11) -0.0049(10)
N20 0.0352(15) 0.0361(15) 0.0457(17) 0.000 -0.0027(13) 0.000
C21 0.0355(13) 0.0625(19) 0.0415(14) 0.0021(13) 0.0004(11) -0.0001(12)
C22 0.0362(16) 0.065(2) 0.103(3) -0.039(2) -0.0011(16) 0.0071(14)
C23 0.033(2) 0.029(2) 0.181(6) 0.000 -0.026(3) 0.000

loop_
_atom_type_symbol
_atom_type_description
_atom_type_scat_dispersion_real
_atom_type_scat_dispersion_imag
_atom_type_scat_source
C C 0.0033 0.0016 'International Tables Vol C Tables 4.2.6.8 and 6.1.1.4'
H H 0.0000 0.0000 'International Tables Vol C Tables 4.2.6.8 and 6.1.1.4'
N N 0.0061 0.0033 'International Tables Vol C Tables 4.2.6.8 and 6.1.1.4'
S S 0.1246 0.1234 'International Tables Vol C Tables 4.2.6.8 and 6.1.1.4'
Pd Pd -0.9988 1.0072 'International Tables Vol C Tables 4.2.6.8 and 6.1.1.4'

loop_
_geom_angle_atom_site_label_1
_geom_angle_atom_site_label_2
_geom_angle_atom_site_label_3
_geom_angle
_geom_angle_site_symmetry_1
_geom_angle_site_symmetry_3
S2 Pd1 S2 180.00(2) 7_676 .
S2 Pd1 S1 104.671(17) 7_676 .
S2 Pd1 S1 75.329(17) . .
S2 Pd1 S1 75.331(17) 7_676 7_676
S2 Pd1 S1 104.669(17) . 7_676
S1 Pd1 S1 180.0 . 7_676
C1 S1 Pd1 86.40(7) . .
C1 S2 Pd1 86.95(6) . .
N1 C1 S2 123.74(14) . .
N1 C1 S1 124.94(15) . .
S2 C1 S1 111.32(11) . .
C1 N1 C9 122.73(16) . .
C1 N1 C2 121.46(16) . .
C9 N1 C2 115.80(15) . .
N1 C2 C3 113.29(15) . .
C4 C3 C8 119.05(19) . .
C4 C3 C2 121.12(18) . .
C8 C3 C2 119.82(18) . .
C5 C4 C3 119.9(2) . .
C4 C5 C6 120.6(2) . .
C7 C6 C5 119.6(2) . .
C6 C7 C8 120.4(2) . .
C7 C8 C3 120.5(2) . .
N1 C9 C10 112.98(16) . .
C11 C10 C15 119.1(2) . .
C11 C10 C9 121.02(19) . .
C15 C10 C9 119.82(19) . .
C10 C11 C12 120.2(2) . .
C13 C12 C11 120.8(2) . .
C12 C13 C14 119.4(2) . .
C13 C14 C15 120.7(3) . .
C10 C15 C14 119.8(2) . .
C21 N20 C21 117.7(3) . 2_655
N20 C21 C22 123.1(3) . .
C21 C22 C23 118.8(3) . .
C22 C23 C22 118.4(4) 2_655 .

loop_
_geom_bond_atom_site_label_1
_geom_bond_atom_site_label_2
_geom_bond_distance
_geom_bond_site_symmetry_2
Pd1 S2 2.3171(5) 7_676
Pd1 S2 2.3172(5) .
Pd1 S1 2.3315(5) .
Pd1 S1 2.3316(5) 7_676
S1 C1 1.7220(19) .
S2 C1 1.718(2) .
C1 N1 1.323(2) .
N1 C9 1.470(2) .
N1 C2 1.477(2) .
C2 C3 1.507(3) .
C3 C4 1.392(3) .
C3 C8 1.393(3) .
C4 C5 1.386(3) .
C5 C6 1.387(3) .
C6 C7 1.374(4) .
C7 C8 1.384(3) .
C9 C10 1.512(3) .
C10 C11 1.380(3) .
C10 C15 1.384(3) .
C11 C12 1.390(3) .
C12 C13 1.364(4) .
C13 C14 1.372(4) .
C14 C15 1.395(3) .
N20 C21 1.323(3) .
N20 C21 1.323(3) 2_655
C21 C22 1.364(4) .
C22 C23 1.373(4) .
C23 C22 1.373(4) 2_655
